data_2204347
loop_
_publ_author_name
'Liao, Wuping'
'Dronskowski, Richard'

_publ_section_title
;
 \b-Strontium carbodiimide
;
_journal_issue 10
_journal_name_full 'Acta Crystallographica Section E'
_journal_page_first i124
_journal_page_last i126
_journal_paper_doi 10.1107/S1600536804023244
_journal_volume 60
_journal_year 2004
_chemical_formula_iupac 'Sr C N2'
_chemical_formula_moiety 'Sr C N2'
_chemical_formula_structural 'Sr C N2'
_chemical_formula_sum 'C N2 Sr'
_chemical_formula_weight 127.65
_chemical_name_systematic
;
\b-Strontium cyanamide
;
_space_group_IT_number 166
_symmetry_cell_setting trigonal
_symmetry_space_group_name_Hall '-R 3 2"'
_symmetry_space_group_name_H-M 'R -3 m :H'
_atom_sites_solution_primary isomor
_cell_angle_alpha 90.00
_cell_angle_beta 90.00
_cell_angle_gamma 120.00
_cell_formula_units_Z 3
_cell_length_a 3.9732(5)
_cell_length_b 3.9732(5)
_cell_length_c 15.028(3)
_cell_measurement_reflns_used 893
_cell_measurement_temperature 293(2)
_cell_measurement_theta_max 30.25
_cell_measurement_theta_min 4.07
_cell_volume 205.45(5)
_computing_cell_refinement SMART
_computing_data_collection 'SMART (Bruker, 2001)'
_computing_data_reduction 'SAINT-Plus (Bruker, 1999)'
_computing_molecular_graphics 'ATOMS (Dowty, 2002)'
_computing_publication_material SHELXTL
_computing_structure_refinement 'SHELXTL (Sheldrick, 1998)'
_computing_structure_solution 'atomic coordinates of CaNCN (Vannerberg, 1962) used'
_diffrn_ambient_temperature 293(2)
_diffrn_measured_fraction_theta_full 0.980
_diffrn_measured_fraction_theta_max 0.980
_diffrn_measurement_device_type 'Bruker SMART APEX CCD'
_diffrn_measurement_method \w
_diffrn_radiation_monochromator graphite
_diffrn_radiation_source 'fine-focus sealed tube'
_diffrn_radiation_type MoK\a
_diffrn_radiation_wavelength 0.71073
_diffrn_reflns_av_R_equivalents 0.0691
_diffrn_reflns_av_sigmaI/netI 0.0415
_diffrn_reflns_limit_h_max 5
_diffrn_reflns_limit_h_min -5
_diffrn_reflns_limit_k_max 5
_diffrn_reflns_limit_k_min -5
_diffrn_reflns_limit_l_max 21
_diffrn_reflns_limit_l_min -20
_diffrn_reflns_number 893
_diffrn_reflns_theta_full 30.25
_diffrn_reflns_theta_max 30.25
_diffrn_reflns_theta_min 4.07
_diffrn_standards_number 0
_exptl_absorpt_coefficient_mu 19.394
_exptl_absorpt_correction_T_max 0.312
_exptl_absorpt_correction_T_min 0.246
_exptl_absorpt_correction_type multi-scan
_exptl_absorpt_process_details '(SADABS; Sheldrick, 1996)'
_exptl_crystal_colour colourless
_exptl_crystal_density_diffrn 3.095
_exptl_crystal_density_method 'not measured'
_exptl_crystal_description block
_exptl_crystal_F_000 174
_exptl_crystal_size_max 0.08
_exptl_crystal_size_mid 0.06
_exptl_crystal_size_min 0.06
_refine_diff_density_max 0.553
_refine_diff_density_min -0.482
_refine_ls_extinction_method none
_refine_ls_goodness_of_fit_ref 1.068
_refine_ls_hydrogen_treatment none
_refine_ls_matrix_type full
_refine_ls_number_parameters 8
_refine_ls_number_reflns 97
_refine_ls_number_restraints 0
_refine_ls_restrained_S_all 1.068
_refine_ls_R_factor_all 0.0174
_refine_ls_R_factor_gt 0.0174
_refine_ls_shift/su_max 0.000
_refine_ls_shift/su_mean 0.000
_refine_ls_structure_factor_coef Fsqd
_refine_ls_weighting_details 'calc w = 1/[\s^2^(Fo^2^)+(0.0153P)^2^] where P = (Fo^2^+2Fc^2^)/3'
_refine_ls_weighting_scheme calc
_refine_ls_wR_factor_gt 0.0408
_refine_ls_wR_factor_ref 0.0408
_reflns_number_gt 97
_reflns_number_total 97
_reflns_threshold_expression I>2\s(I)
_cod_data_source_file hb6095.cif
_cod_data_source_block I
_cod_original_sg_symbol_H-M 'R -3 m'
_cod_database_code 2204347
_cod_database_fobs_code 2204347

loop_
_symmetry_equiv_pos_as_xyz
'x, y, z'
'-y, x-y, z'
'-x+y, -x, z'
'y, x, -z'
'x-y, -y, -z'
'-x, -x+y, -z'
'x+2/3, y+1/3, z+1/3'
'-y+2/3, x-y+1/3, z+1/3'
'-x+y+2/3, -x+1/3, z+1/3'
'y+2/3, x+1/3, -z+1/3'
'x-y+2/3, -y+1/3, -z+1/3'
'-x+2/3, -x+y+1/3, -z+1/3'
'x+1/3, y+2/3, z+2/3'
'-y+1/3, x-y+2/3, z+2/3'
'-x+y+1/3, -x+2/3, z+2/3'
'y+1/3, x+2/3, -z+2/3'
'x-y+1/3, -y+2/3, -z+2/3'
'-x+1/3, -x+y+2/3, -z+2/3'
'-x, -y, -z'
'y, -x+y, -z'
'x-y, x, -z'
'-y, -x, z'
'-x+y, y, z'
'x, x-y, z'
'-x+2/3, -y+1/3, -z+1/3'
'y+2/3, -x+y+1/3, -z+1/3'
'x-y+2/3, x+1/3, -z+1/3'
'-y+2/3, -x+1/3, z+1/3'
'-x+y+2/3, y+1/3, z+1/3'
'x+2/3, x-y+1/3, z+1/3'
'-x+1/3, -y+2/3, -z+2/3'
'y+1/3, -x+y+2/3, -z+2/3'
'x-y+1/3, x+2/3, -z+2/3'
'-y+1/3, -x+2/3, z+2/3'
'-x+y+1/3, y+2/3, z+2/3'
'x+1/3, x-y+2/3, z+2/3'

loop_
_atom_site_label
_atom_site_fract_x
_atom_site_fract_y
_atom_site_fract_z
_atom_site_U_iso_or_equiv
_atom_site_adp_type
_atom_site_calc_flag
_atom_site_refinement_flags
_atom_site_occupancy
_atom_site_type_symbol
Sr 0.3333 0.6667 0.1667 0.0145(3) Uani d S 1 Sr
N 0.0000 0.0000 0.0820(3) 0.0182(10) Uani d S 1 N
C 0.0000 0.0000 0.0000 0.0126(14) Uani d S 1 C

loop_
_atom_site_aniso_label
_atom_site_aniso_U_11
_atom_site_aniso_U_22
_atom_site_aniso_U_33
_atom_site_aniso_U_12
_atom_site_aniso_U_13
_atom_site_aniso_U_23
Sr 0.0131(3) 0.0131(3) 0.0172(4) 0.00654(15) 0.000 0.000
N 0.0179(16) 0.0179(16) 0.019(2) 0.0089(8) 0.000 0.000
C 0.009(2) 0.009(2) 0.020(4) 0.0044(10) 0.000 0.000

loop_
_atom_type_symbol
_atom_type_description
_atom_type_scat_dispersion_real
_atom_type_scat_dispersion_imag
_atom_type_scat_source
C C 0.0033 0.0016 'International Tables Vol C Tables 4.2.6.8 and 6.1.1.4'
N N 0.0061 0.0033 'International Tables Vol C Tables 4.2.6.8 and 6.1.1.4'
Sr Sr -1.5307 3.2498 'International Tables Vol C Tables 4.2.6.8 and 6.1.1.4'

loop_
_geom_angle_atom_site_label_1
_geom_angle_atom_site_label_2
_geom_angle_atom_site_label_3
_geom_angle_site_symmetry_1
_geom_angle_site_symmetry_3
_geom_angle
_geom_angle_publ_flag
N Sr N 1_565 . 98.45(11) yes
N Sr N 1_565 25 180 yes
N Sr N . 25 81.55(11) yes
N Sr N 1_565 1_665 98.45(11) no
N Sr N . 1_665 98.45(11) no
N Sr N 25 1_665 81.55(11) no
N Sr N 1_565 25_565 81.55(11) no
N Sr N . 25_565 180.0 no
N Sr N 25 25_565 98.45(11) no
N Sr N 1_665 25_565 81.55(11) no
N Sr N 1_565 25_455 81.55(11) no
N Sr N . 25_455 81.55(11) no
N Sr N 25 25_455 98.45(11) no
N Sr N 1_665 25_455 180.0 no
N Sr N 25_565 25_455 98.45(11) no
C N Sr . 1_545 119.02(9) yes
C N Sr . . 119.02(9) no
Sr N Sr 1_545 . 98.45(11) yes
C N Sr . 1_445 119.02(9) no
Sr N Sr 1_545 1_445 98.45(11) no
Sr N Sr . 1_445 98.45(11) no
N C N 19 . 180 yes

loop_
_geom_bond_atom_site_label_1
_geom_bond_atom_site_label_2
_geom_bond_site_symmetry_2
_geom_bond_distance
_geom_bond_publ_flag
Sr N . 2.623(2) yes
Sr N 1_565 2.623(2) no
Sr N 25 2.623(2) no
Sr N 1_665 2.623(2) no
Sr N 25_565 2.623(2) no
Sr N 25_455 2.623(2) no
N C . 1.232(5) yes
N Sr 1_545 2.623(2) no
N Sr 1_445 2.623(2) no
C N 19 1.232(5) no
